data_7004232
loop_
_publ_author_name
'Gott, Andrew L.'
'McGowan, Patrick C.'
'Podesta, Thomas J.'

_publ_section_title
;
 Controlling the binding of dihydrogen using ruthenium complexes
 containing N-mono-functionalised 1,4,7-triazacyclononane ligand
 systems
;
_journal_issue 28
_journal_name_full 'Dalton Transactions'
_journal_page_first 3729
_journal_page_last 3738
_journal_paper_doi 10.1039/b804572k
_journal_year 2008
_chemical_formula_sum 'C30 H39 B2 F8 N4 O2 P Ru'
_chemical_formula_weight 793.31
_chemical_name_common 'in paper 9'
_chemical_name_systematic
;
?
;
_space_group_IT_number 2
_symmetry_cell_setting triclinic
_symmetry_space_group_name_Hall '-P 1'
_symmetry_space_group_name_H-M 'P -1'
_atom_sites_solution_hydrogens geom
_atom_sites_solution_primary direct
_atom_sites_solution_secondary difmap
_audit_creation_method SHELXL-97
_cell_angle_alpha 90.3360(10)
_cell_angle_beta 96.8480(11)
_cell_angle_gamma 113.4930(10)
_cell_formula_units_Z 2
_cell_length_a 9.59150(10)
_cell_length_b 10.23540(10)
_cell_length_c 18.2375(3)
_cell_measurement_temperature 150(2)
_cell_volume 1627.50(4)
_computing_cell_refinement 'DENZO-SMN (Otwinowski & Minor, 1996)'
_computing_data_collection 'COLLECT (Nonius, 1999)'
_computing_data_reduction 'DENZO-SMN (Otwinowski & Minor, 1996)'
_computing_molecular_graphics 'XSeed (Barbour, 2001)'
_computing_publication_material 'WC (Thornton-Pett, 2000)'
_computing_structure_refinement 'SHELXL-97 (Sheldrick, 1997)'
_computing_structure_solution 'SHELXS-97 (Sheldrick, 1990)'
_diffrn_ambient_temperature 150(2)
_diffrn_detector_area_resol_mean 9.091
_diffrn_measured_fraction_theta_full 0.993
_diffrn_measured_fraction_theta_max 0.993
_diffrn_measurement_device_type
;
'Nonius KappaCCD area detector diffractometer'
;
_diffrn_measurement_method
;
Detector set at 30mm from sample with different 2theta offsets
1 degree phi exposures for chi=0 degree settings
1 degree omega exposures for chi=90 degree settings
;
_diffrn_radiation_monochromator graphite
_diffrn_radiation_source 'fine-focus sealed tube'
_diffrn_radiation_type MoK\a
_diffrn_radiation_wavelength 0.71073
_diffrn_reflns_av_R_equivalents 0.0440
_diffrn_reflns_av_sigmaI/netI 0.0383
_diffrn_reflns_limit_h_max 11
_diffrn_reflns_limit_h_min -11
_diffrn_reflns_limit_k_max 12
_diffrn_reflns_limit_k_min -12
_diffrn_reflns_limit_l_max 22
_diffrn_reflns_limit_l_min -21
_diffrn_reflns_number 29394
_diffrn_reflns_theta_full 26.00
_diffrn_reflns_theta_max 26.00
_diffrn_reflns_theta_min 3.02
_exptl_absorpt_coefficient_mu 0.613
_exptl_absorpt_correction_T_max 0.9301
_exptl_absorpt_correction_T_min 0.9191
_exptl_absorpt_correction_type multi-scan
_exptl_absorpt_process_details
;
Using multiple and symmetry-related data measurements via the program SORTAV
See R.H. Blessing, Acta Cryst (1995), A51, 33-38
;
_exptl_crystal_colour yellow
_exptl_crystal_density_diffrn 1.619
_exptl_crystal_density_method 'not measured'
_exptl_crystal_description prism
_exptl_crystal_F_000 808
_exptl_crystal_size_max 0.14
_exptl_crystal_size_mid 0.14
_exptl_crystal_size_min 0.12
_refine_diff_density_max 0.393
_refine_diff_density_min -0.720
_refine_diff_density_rms 0.062
_refine_ls_extinction_method none
_refine_ls_goodness_of_fit_ref 1.060
_refine_ls_hydrogen_treatment mixed
_refine_ls_matrix_type full
_refine_ls_number_parameters 486
_refine_ls_number_reflns 6362
_refine_ls_number_restraints 36
_refine_ls_restrained_S_all 1.066
_refine_ls_R_factor_all 0.0335
_refine_ls_R_factor_gt 0.0290
_refine_ls_shift/su_max 0.277
_refine_ls_shift/su_mean 0.013
_refine_ls_structure_factor_coef Fsqd
_refine_ls_weighting_details 'calc w=1/[\s^2^(Fo^2^)+(0.0304P)^2^+1.0155P] where P=(Fo^2^+2Fc^2^)/3'
_refine_ls_weighting_scheme calc
_refine_ls_wR_factor_gt 0.0721
_refine_ls_wR_factor_ref 0.0753
_reflns_number_gt 5773
_reflns_number_total 6362
_reflns_threshold_expression >2sigma(I)
_cod_data_source_file b804572k.txt
_cod_data_source_block alg6
_cod_original_sg_symbol_H-M P-1
_cod_database_code 7004232

loop_
_symmetry_equiv_pos_as_xyz
'x, y, z'
'-x, -y, -z'

loop_
_atom_site_label
_atom_site_type_symbol
_atom_site_fract_x
_atom_site_fract_y
_atom_site_fract_z
_atom_site_U_iso_or_equiv
_atom_site_adp_type
_atom_site_occupancy
_atom_site_symmetry_multiplicity
_atom_site_calc_flag
_atom_site_refinement_flags
_atom_site_disorder_assembly
_atom_site_disorder_group
Ru1 Ru 0.110009(18) 0.141084(17) 0.235398(9) 0.02355(7) Uani 1 1 d . . .
N1 N 0.2447(2) 0.35276(19) 0.20953(10) 0.0302(4) Uani 1 1 d . . .
C1 C 0.1478(3) 0.4379(3) 0.19963(14) 0.0364(5) Uani 1 1 d . . .
H1A H 0.1247 0.4490 0.1462 0.044 Uiso 1 1 calc R . .
H1B H 0.2061 0.5343 0.2240 0.044 Uiso 1 1 calc R . .
C2 C -0.0016(3) 0.3668(2) 0.23203(14) 0.0346(5) Uani 1 1 d . . .
H2A H 0.0175 0.3848 0.2864 0.041 Uiso 1 1 calc R . .
H2B H -0.0752 0.4075 0.2119 0.041 Uiso 1 1 calc R . .
N2 N -0.0683(2) 0.2092(2) 0.21300(10) 0.0303(4) Uani 1 1 d . . .
H2 H -0.1429 0.1639 0.2433 0.036 Uiso 1 1 calc R . .
C3 C -0.1403(3) 0.1749(3) 0.13341(13) 0.0370(5) Uani 1 1 d . . .
H3A H -0.1101 0.2641 0.1068 0.044 Uiso 1 1 calc R . .
H3B H -0.2533 0.1334 0.1312 0.044 Uiso 1 1 calc R . .
C4 C -0.0916(3) 0.0701(3) 0.09493(13) 0.0367(5) Uani 1 1 d . . .
H4A H -0.1535 -0.0283 0.1076 0.044 Uiso 1 1 calc R . .
H4B H -0.1097 0.0751 0.0406 0.044 Uiso 1 1 calc R . .
N3 N 0.0745(2) 0.1061(2) 0.11891(10) 0.0319(4) Uani 1 1 d . . .
H3 H 0.0974 0.0294 0.1063 0.038 Uiso 1 1 calc R . .
C5 C 0.1757(3) 0.2374(3) 0.08413(13) 0.0393(6) Uani 1 1 d . . .
H5A H 0.1133 0.2884 0.0626 0.047 Uiso 1 1 calc R . .
H5B H 0.2193 0.2086 0.0435 0.047 Uiso 1 1 calc R . .
C6 C 0.3059(3) 0.3376(3) 0.14024(14) 0.0376(5) Uani 1 1 d . . .
H6A H 0.3853 0.2989 0.1510 0.045 Uiso 1 1 calc R . .
H6B H 0.3539 0.4322 0.1197 0.045 Uiso 1 1 calc R . .
C7 C 0.3670(3) 0.4104(2) 0.27382(14) 0.0352(5) Uani 1 1 d . . .
H7A H 0.4181 0.5155 0.2729 0.042 Uiso 1 1 calc R . .
H7B H 0.4450 0.3706 0.2711 0.042 Uiso 1 1 calc R . .
C8 C 0.2968(3) 0.3706(2) 0.34432(13) 0.0317(5) Uani 1 1 d . . .
N9 N 0.1729(2) 0.24283(19) 0.34034(10) 0.0281(4) Uani 1 1 d . . .
C10 C 0.0981(3) 0.2079(3) 0.40034(12) 0.0310(5) Uani 1 1 d . . .
H10 H 0.0088 0.1217 0.3976 0.037 Uiso 1 1 calc R . .
C11 C 0.1460(3) 0.2922(3) 0.46529(13) 0.0383(5) Uani 1 1 d . . .
H11 H 0.0897 0.2644 0.5061 0.046 Uiso 1 1 calc R . .
C12 C 0.2764(3) 0.4176(3) 0.47051(14) 0.0435(6) Uani 1 1 d . . .
H12 H 0.3141 0.4749 0.5155 0.052 Uiso 1 1 calc R . .
C13 C 0.3507(3) 0.4574(3) 0.40863(15) 0.0410(6) Uani 1 1 d . . .
H13 H 0.4389 0.5445 0.4104 0.049 Uiso 1 1 calc R . .
P1 P -0.03221(6) -0.08846(6) 0.26497(3) 0.02422(12) Uani 1 1 d . . .
C111 C -0.0782(2) -0.2274(2) 0.19052(12) 0.0279(4) Uani 1 1 d . . .
C112 C 0.0435(3) -0.2262(2) 0.15507(13) 0.0321(5) Uani 1 1 d . . .
H112 H 0.1438 -0.1557 0.1701 0.039 Uiso 1 1 calc R . .
C113 C 0.0204(3) -0.3264(3) 0.09805(13) 0.0375(5) Uani 1 1 d . . .
H113 H 0.1044 -0.3240 0.0745 0.045 Uiso 1 1 calc R . .
C114 C -0.1250(3) -0.4295(3) 0.07575(13) 0.0395(6) Uani 1 1 d . . .
H114 H -0.1412 -0.4977 0.0366 0.047 Uiso 1 1 calc R . .
C115 C -0.2463(3) -0.4332(3) 0.11054(16) 0.0491(7) Uani 1 1 d . . .
H115 H -0.3460 -0.5045 0.0955 0.059 Uiso 1 1 calc R . .
C116 C -0.2236(3) -0.3331(3) 0.16756(15) 0.0428(6) Uani 1 1 d . . .
H116 H -0.3081 -0.3369 0.1911 0.051 Uiso 1 1 calc R . .
C121 C 0.0548(2) -0.1639(2) 0.33996(11) 0.0270(4) Uani 1 1 d . . .
C122 C -0.0030(3) -0.3117(2) 0.34710(12) 0.0315(5) Uani 1 1 d . . .
H122 H -0.0860 -0.3732 0.3126 0.038 Uiso 1 1 calc R . .
C123 C 0.0595(3) -0.3691(3) 0.40399(13) 0.0359(5) Uani 1 1 d . . .
H123 H 0.0211 -0.4697 0.4073 0.043 Uiso 1 1 calc R . .
C124 C 0.1777(3) -0.2807(3) 0.45604(13) 0.0360(5) Uani 1 1 d . . .
H124 H 0.2186 -0.3201 0.4957 0.043 Uiso 1 1 calc R . .
C125 C 0.2356(3) -0.1346(3) 0.44978(13) 0.0344(5) Uani 1 1 d . . .
H125 H 0.3164 -0.0735 0.4854 0.041 Uiso 1 1 calc R . .
C126 C 0.1759(2) -0.0763(2) 0.39151(12) 0.0292(4) Uani 1 1 d . . .
H126 H 0.2184 0.0240 0.3870 0.035 Uiso 1 1 calc R . .
C131 C -0.2202(2) -0.1208(2) 0.29328(12) 0.0285(4) Uani 1 1 d . . .
C132 C -0.3361(3) -0.1155(3) 0.24091(14) 0.0356(5) Uani 1 1 d . . .
H132 H -0.3166 -0.0959 0.1914 0.043 Uiso 1 1 calc R . .
C133 C -0.4796(3) -0.1384(3) 0.25999(15) 0.0417(6) Uani 1 1 d . . .
H133 H -0.5584 -0.1376 0.2233 0.050 Uiso 1 1 calc R . .
C134 C -0.5077(3) -0.1623(3) 0.33211(16) 0.0434(6) Uani 1 1 d . . .
H134 H -0.6057 -0.1778 0.3453 0.052 Uiso 1 1 calc R . .
C135 C -0.3932(3) -0.1637(3) 0.38514(14) 0.0397(6) Uani 1 1 d . . .
H135 H -0.4120 -0.1778 0.4351 0.048 Uiso 1 1 calc R . .
C136 C -0.2502(3) -0.1446(2) 0.36597(13) 0.0328(5) Uani 1 1 d . . .
H136 H -0.1728 -0.1478 0.4027 0.039 Uiso 1 1 calc R . .
O1 O 0.30555(19) 0.08232(18) 0.24493(12) 0.0301(3) Uani 1 1 d . . .
H1A H 0.365(3) 0.107(3) 0.2761(16) 0.031(8) Uiso 1 1 d . . .
H1B H 0.339(4) 0.081(3) 0.2087(18) 0.046(9) Uiso 1 1 d . . .
O2 O 0.3651(3) 0.0445(3) 0.10693(13) 0.0576(6) Uani 1 1 d . . .
H2A H 0.416(5) 0.111(5) 0.084(2) 0.085(14) Uiso 1 1 d . . .
H2B H 0.384(5) -0.013(5) 0.094(2) 0.075(13) Uiso 1 1 d . . .
B1 B 0.6673(3) 0.2687(3) 0.33631(16) 0.0374(6) Uani 1 1 d . . .
F1 F 0.7039(2) 0.40446(18) 0.36579(11) 0.0649(5) Uani 1 1 d . . .
F2 F 0.64196(17) 0.2652(2) 0.25982(8) 0.0549(4) Uani 1 1 d . . .
F3 F 0.53078(16) 0.17798(16) 0.36177(8) 0.0445(3) Uani 1 1 d . . .
F4 F 0.78331(18) 0.2243(2) 0.35784(10) 0.0579(4) Uani 1 1 d . . .
B2 B 0.5520(3) 0.2424(3) -0.03595(16) 0.0396(6) Uani 1 1 d DU . .
F5A F 0.4543(7) 0.1137(4) -0.0706(4) 0.0713(15) Uani 0.777(7) 1 d PDU A 1
F6A F 0.6812(3) 0.2182(3) -0.0105(2) 0.0801(12) Uani 0.777(7) 1 d PDU A 1
F7A F 0.4944(5) 0.2770(3) 0.0192(3) 0.113(2) Uani 0.777(7) 1 d PDU A 1
F8A F 0.5979(5) 0.3467(4) -0.0836(3) 0.0853(13) Uani 0.777(7) 1 d PDU A 1
F5B F 0.5934(14) 0.2437(8) 0.0381(5) 0.083(6) Uani 0.223(7) 1 d PDU A 2
F6B F 0.488(3) 0.3459(19) -0.0375(9) 0.156(8) Uani 0.223(7) 1 d PDU A 2
F7B F 0.423(2) 0.130(2) -0.0602(14) 0.109(8) Uani 0.223(7) 1 d PDU A 2
F8B F 0.638(2) 0.308(3) -0.0832(11) 0.203(12) Uani 0.223(7) 1 d PDU A 2

loop_
_atom_site_aniso_label
_atom_site_aniso_U_11
_atom_site_aniso_U_22
_atom_site_aniso_U_33
_atom_site_aniso_U_23
_atom_site_aniso_U_13
_atom_site_aniso_U_12
Ru1 0.02273(10) 0.02338(10) 0.02560(10) 0.00360(7) 0.00455(7) 0.00998(7)
N1 0.0303(10) 0.0265(9) 0.0370(10) 0.0074(8) 0.0094(8) 0.0133(8)
C1 0.0383(13) 0.0285(12) 0.0460(14) 0.0086(10) 0.0079(10) 0.0165(10)
C2 0.0359(12) 0.0302(12) 0.0441(13) 0.0054(10) 0.0058(10) 0.0199(10)
N2 0.0287(9) 0.0307(10) 0.0332(10) 0.0059(8) 0.0048(8) 0.0134(8)
C3 0.0339(12) 0.0414(14) 0.0379(13) 0.0077(10) -0.0012(10) 0.0192(11)
C4 0.0378(13) 0.0427(14) 0.0280(11) 0.0043(10) -0.0021(9) 0.0164(11)
N3 0.0339(10) 0.0345(10) 0.0304(10) 0.0075(8) 0.0064(8) 0.0162(8)
C5 0.0454(14) 0.0429(14) 0.0347(13) 0.0148(10) 0.0146(11) 0.0203(12)
C6 0.0373(13) 0.0342(13) 0.0437(14) 0.0137(10) 0.0164(10) 0.0136(10)
C7 0.0275(11) 0.0246(11) 0.0504(14) 0.0034(10) 0.0052(10) 0.0072(9)
C8 0.0292(11) 0.0257(11) 0.0411(13) 0.0010(9) 0.0006(9) 0.0130(9)
N9 0.0271(9) 0.0268(9) 0.0334(10) 0.0017(7) 0.0033(7) 0.0141(8)
C10 0.0326(12) 0.0350(12) 0.0315(11) 0.0031(9) 0.0048(9) 0.0197(10)
C11 0.0468(14) 0.0495(15) 0.0305(12) -0.0003(10) 0.0012(10) 0.0330(13)
C12 0.0542(16) 0.0449(15) 0.0383(14) -0.0109(11) -0.0109(12) 0.0320(13)
C13 0.0396(13) 0.0306(13) 0.0513(15) -0.0074(11) -0.0090(11) 0.0168(11)
P1 0.0233(3) 0.0234(3) 0.0262(3) 0.0026(2) 0.0043(2) 0.0093(2)
C111 0.0300(11) 0.0258(11) 0.0281(11) 0.0019(8) 0.0022(8) 0.0118(9)
C112 0.0318(12) 0.0293(11) 0.0363(12) 0.0014(9) 0.0047(9) 0.0134(9)
C113 0.0480(14) 0.0348(13) 0.0373(13) 0.0036(10) 0.0106(11) 0.0231(11)
C114 0.0536(15) 0.0323(13) 0.0322(12) -0.0028(10) 0.0006(11) 0.0183(11)
C115 0.0418(15) 0.0417(15) 0.0518(16) -0.0148(12) 0.0000(12) 0.0061(12)
C116 0.0329(13) 0.0405(14) 0.0488(15) -0.0080(11) 0.0094(11) 0.0075(11)
C121 0.0277(11) 0.0293(11) 0.0275(11) 0.0025(8) 0.0060(8) 0.0146(9)
C122 0.0361(12) 0.0293(11) 0.0308(11) 0.0029(9) 0.0053(9) 0.0146(10)
C123 0.0465(14) 0.0304(12) 0.0377(13) 0.0076(10) 0.0116(10) 0.0210(11)
C124 0.0462(14) 0.0419(14) 0.0312(12) 0.0077(10) 0.0084(10) 0.0288(12)
C125 0.0359(12) 0.0414(13) 0.0302(12) -0.0004(10) 0.0015(9) 0.0209(11)
C126 0.0306(11) 0.0276(11) 0.0326(11) 0.0017(9) 0.0049(9) 0.0148(9)
C131 0.0271(11) 0.0239(11) 0.0357(12) 0.0042(9) 0.0077(9) 0.0104(9)
C132 0.0306(12) 0.0376(13) 0.0409(13) 0.0089(10) 0.0081(10) 0.0150(10)
C133 0.0288(12) 0.0425(14) 0.0575(16) 0.0081(12) 0.0079(11) 0.0177(11)
C134 0.0338(13) 0.0343(13) 0.0677(18) 0.0045(12) 0.0213(12) 0.0156(11)
C135 0.0452(14) 0.0307(12) 0.0463(14) 0.0047(10) 0.0230(12) 0.0140(11)
C136 0.0379(12) 0.0275(11) 0.0346(12) 0.0026(9) 0.0095(10) 0.0135(10)
O1 0.0265(9) 0.0342(9) 0.0319(9) 0.0020(7) 0.0049(8) 0.0143(7)
O2 0.0764(16) 0.0575(14) 0.0544(13) 0.0075(11) 0.0313(11) 0.0368(13)
B1 0.0282(13) 0.0417(16) 0.0389(15) 0.0015(12) 0.0027(11) 0.0111(12)
F1 0.0624(11) 0.0407(9) 0.0800(13) -0.0100(8) 0.0081(9) 0.0090(8)
F2 0.0390(8) 0.0815(12) 0.0403(8) 0.0074(8) 0.0061(7) 0.0198(8)
F3 0.0319(7) 0.0499(9) 0.0457(8) 0.0048(7) 0.0063(6) 0.0097(6)
F4 0.0407(9) 0.0811(12) 0.0605(10) 0.0120(9) 0.0056(7) 0.0338(9)
B2 0.0361(14) 0.0356(15) 0.0424(15) 0.0003(12) 0.0036(12) 0.0102(12)
F5A 0.085(3) 0.0374(15) 0.069(3) -0.0090(16) -0.026(2) 0.0120(18)
F6A 0.0400(13) 0.095(2) 0.105(3) 0.0369(17) 0.0042(13) 0.0272(13)
F7A 0.132(3) 0.0515(17) 0.154(5) -0.017(2) 0.111(4) 0.0087(19)
F8A 0.111(3) 0.0462(16) 0.106(3) 0.0427(17) 0.031(2) 0.0337(17)
F5B 0.105(10) 0.027(4) 0.066(6) 0.004(4) -0.069(7) -0.005(5)
F6B 0.27(2) 0.175(13) 0.112(11) 0.015(10) 0.001(12) 0.186(15)
F7B 0.063(9) 0.108(10) 0.069(10) 0.028(10) -0.039(8) -0.043(8)
F8B 0.103(13) 0.28(3) 0.126(12) -0.045(13) 0.097(12) -0.048(12)

loop_
_atom_type_symbol
_atom_type_description
_atom_type_scat_dispersion_real
_atom_type_scat_dispersion_imag
_atom_type_scat_source
C C 0.0033 0.0016 'International Tables Vol C Tables 4.2.6.8 and 6.1.1.4'
H H 0.0000 0.0000 'International Tables Vol C Tables 4.2.6.8 and 6.1.1.4'
N N 0.0061 0.0033 'International Tables Vol C Tables 4.2.6.8 and 6.1.1.4'
P P 0.1023 0.0942 'International Tables Vol C Tables 4.2.6.8 and 6.1.1.4'
Ru Ru -1.2594 0.8363 'International Tables Vol C Tables 4.2.6.8 and 6.1.1.4'
B B 0.0013 0.0007 'International Tables Vol C Tables 4.2.6.8 and 6.1.1.4'
F F 0.0171 0.0103 'International Tables Vol C Tables 4.2.6.8 and 6.1.1.4'
O O 0.0106 0.0060 'International Tables Vol C Tables 4.2.6.8 and 6.1.1.4'

loop_
_geom_angle_atom_site_label_1
_geom_angle_atom_site_label_2
_geom_angle_atom_site_label_3
_geom_angle
_geom_angle_site_symmetry_1
_geom_angle_site_symmetry_3
_geom_angle_publ_flag
N9 Ru1 N2 91.73(7) . . ?
N9 Ru1 N3 161.58(7) . . ?
N2 Ru1 N3 82.07(7) . . ?
N9 Ru1 N1 79.64(7) . . ?
N2 Ru1 N1 82.41(7) . . ?
N3 Ru1 N1 82.35(7) . . ?
N9 Ru1 O1 92.93(7) . . ?
N2 Ru1 O1 172.34(7) . . ?
N3 Ru1 O1 91.65(8) . . ?
N1 Ru1 O1 92.45(7) . . ?
N9 Ru1 P1 99.76(5) . . ?
N2 Ru1 P1 98.52(5) . . ?
N3 Ru1 P1 98.31(5) . . ?
N1 Ru1 P1 178.92(5) . . ?
O1 Ru1 P1 86.68(5) . . ?
C7 N1 C6 112.61(18) . . ?
C7 N1 C1 111.69(18) . . ?
C6 N1 C1 111.91(18) . . ?
C7 N1 Ru1 104.59(13) . . ?
C6 N1 Ru1 105.32(13) . . ?
C1 N1 Ru1 110.26(13) . . ?
N1 C1 C2 111.84(18) . . ?
N2 C2 C1 109.70(18) . . ?
C2 N2 C3 111.41(17) . . ?
C2 N2 Ru1 107.00(13) . . ?
C3 N2 Ru1 111.55(14) . . ?
N2 C3 C4 111.86(18) . . ?
N3 C4 C3 109.69(19) . . ?
C4 N3 C5 111.84(18) . . ?
C4 N3 Ru1 106.56(14) . . ?
C5 N3 Ru1 110.03(15) . . ?
N3 C5 C6 111.70(18) . . ?
N1 C6 C5 109.52(19) . . ?
N1 C7 C8 109.29(18) . . ?
N9 C8 C13 121.7(2) . . ?
N9 C8 C7 115.36(19) . . ?
C13 C8 C7 123.0(2) . . ?
C10 N9 C8 117.54(19) . . ?
C10 N9 Ru1 128.71(15) . . ?
C8 N9 Ru1 113.22(14) . . ?
N9 C10 C11 122.8(2) . . ?
C10 C11 C12 119.5(2) . . ?
C11 C12 C13 118.4(2) . . ?
C8 C13 C12 120.0(2) . . ?
C131 P1 C111 103.29(10) . . ?
C131 P1 C121 102.60(10) . . ?
C111 P1 C121 99.74(10) . . ?
C131 P1 Ru1 115.99(7) . . ?
C111 P1 Ru1 115.36(7) . . ?
C121 P1 Ru1 117.49(7) . . ?
C116 C111 C112 118.0(2) . . ?
C116 C111 P1 125.25(17) . . ?
C112 C111 P1 116.75(17) . . ?
C113 C112 C111 121.1(2) . . ?
C114 C113 C112 120.0(2) . . ?
C115 C114 C113 119.8(2) . . ?
C114 C115 C116 120.4(2) . . ?
C115 C116 C111 120.7(2) . . ?
C126 C121 C122 118.4(2) . . ?
C126 C121 P1 121.27(16) . . ?
C122 C121 P1 120.28(16) . . ?
C123 C122 C121 120.7(2) . . ?
C122 C123 C124 120.4(2) . . ?
C125 C124 C123 119.5(2) . . ?
C124 C125 C126 120.4(2) . . ?
C121 C126 C125 120.5(2) . . ?
C136 C131 C132 118.2(2) . . ?
C136 C131 P1 122.58(17) . . ?
C132 C131 P1 119.12(17) . . ?
C133 C132 C131 121.0(2) . . ?
C134 C133 C132 120.0(2) . . ?
C133 C134 C135 119.9(2) . . ?
C134 C135 C136 120.4(2) . . ?
C131 C136 C135 120.4(2) . . ?
F4 B1 F1 110.7(2) . . ?
F4 B1 F2 109.5(2) . . ?
F1 B1 F2 110.2(2) . . ?
F4 B1 F3 110.4(2) . . ?
F1 B1 F3 107.5(2) . . ?
F2 B1 F3 108.5(2) . . ?
F8B B2 F7A 136.7(13) . . ?
F8B B2 F7B 117.8(16) . . ?
F7A B2 F7B 93.9(13) . . ?
F8B B2 F8A 28.6(14) . . ?
F7A B2 F8A 112.7(3) . . ?
F7B B2 F8A 115.3(12) . . ?
F8B B2 F5B 126.9(12) . . ?
F7A B2 F5B 50.8(6) . . ?
F7B B2 F5B 112.2(12) . . ?
F8A B2 F5B 130.7(4) . . ?
F8B B2 F5A 105.5(12) . . ?
F7A B2 F5A 111.6(4) . . ?
F7B B2 F5A 19.4(14) . . ?
F8A B2 F5A 112.5(4) . . ?
F5B B2 F5A 116.7(5) . . ?
F8B B2 F6A 80.7(14) . . ?
F7A B2 F6A 110.9(4) . . ?
F7B B2 F6A 118.2(12) . . ?
F8A B2 F6A 105.7(3) . . ?
F5B B2 F6A 60.4(6) . . ?
F5A B2 F6A 102.8(3) . . ?
F8B B2 F6B 90.4(14) . . ?
F7A B2 F6B 55.0(7) . . ?
F7B B2 F6B 97.1(13) . . ?
F8A B2 F6B 61.9(9) . . ?
F5B B2 F6B 100.2(8) . . ?
F5A B2 F6B 113.4(9) . . ?
F6A B2 F6B 143.7(8) . . ?

loop_
_geom_bond_atom_site_label_1
_geom_bond_atom_site_label_2
_geom_bond_distance
_geom_bond_site_symmetry_2
_geom_bond_publ_flag
Ru1 N9 2.0764(18) . ?
Ru1 N2 2.0897(18) . ?
Ru1 N3 2.1163(19) . ?
Ru1 N1 2.1240(18) . ?
Ru1 O1 2.1754(16) . ?
Ru1 P1 2.3036(5) . ?
N1 C7 1.487(3) . ?
N1 C6 1.488(3) . ?
N1 C1 1.505(3) . ?
C1 C2 1.519(3) . ?
C2 N2 1.500(3) . ?
N2 C3 1.506(3) . ?
C3 C4 1.526(3) . ?
C4 N3 1.492(3) . ?
N3 C5 1.506(3) . ?
C5 C6 1.523(4) . ?
C7 C8 1.505(3) . ?
C8 N9 1.367(3) . ?
C8 C13 1.382(3) . ?
N9 C10 1.352(3) . ?
C10 C11 1.379(3) . ?
C11 C12 1.382(4) . ?
C12 C13 1.383(4) . ?
P1 C131 1.837(2) . ?
P1 C111 1.843(2) . ?
P1 C121 1.849(2) . ?
C111 C116 1.394(3) . ?
C111 C112 1.396(3) . ?
C112 C113 1.391(3) . ?
C113 C114 1.382(4) . ?
C114 C115 1.378(4) . ?
C115 C116 1.391(4) . ?
C121 C126 1.392(3) . ?
C121 C122 1.401(3) . ?
C122 C123 1.386(3) . ?
C123 C124 1.386(4) . ?
C124 C125 1.383(3) . ?
C125 C126 1.395(3) . ?
C131 C136 1.393(3) . ?
C131 C132 1.395(3) . ?
C132 C133 1.388(3) . ?
C133 C134 1.378(4) . ?
C134 C135 1.378(4) . ?
C135 C136 1.394(3) . ?
B1 F4 1.378(3) . ?
B1 F1 1.379(3) . ?
B1 F2 1.385(3) . ?
B1 F3 1.404(3) . ?
B2 F8B 1.267(12) . ?
B2 F7A 1.314(4) . ?
B2 F7B 1.336(14) . ?
B2 F8A 1.347(4) . ?
B2 F5B 1.360(8) . ?
B2 F5A 1.370(5) . ?
B2 F6A 1.387(4) . ?
B2 F6B 1.421(10) . ?

loop_
_geom_hbond_atom_site_label_D
_geom_hbond_atom_site_label_H
_geom_hbond_atom_site_label_A
_geom_hbond_distance_DH
_geom_hbond_distance_HA
_geom_hbond_distance_DA
_geom_hbond_angle_DHA
_geom_hbond_site_symmetry_A
N2 H2 F4 0.93 2.44 3.177(3) 136.7 1_455
N3 H3 O2 0.93 2.51 3.125(3) 123.9 .
O1 H1A F3 0.72(3) 1.99(3) 2.712(2) 179(3) .
O1 H1A F2 0.72(3) 2.56(3) 2.993(2) 121(3) .
O1 H1B O2 0.77(3) 1.96(3) 2.705(3) 164(3) .
O2 H2A F5B 0.81(4) 1.99(5) 2.767(12) 159(4) .
O2 H2A F7A 0.81(4) 2.02(5) 2.815(5) 167(4) .
O2 H2B F5A 0.73(4) 2.25(4) 2.925(6) 154(4) 2_655
O2 H2B F6A 0.73(4) 2.40(4) 3.054(5) 149(4) 2_655
